data_4108145
loop_
_publ_author_name
'Hongzhi Liu'
'Shin-ichi Kondo'
'Nobuhiro Takeda'
'Masafumi Unno'

_publ_section_title
;
 Synthesis of Octacarboxy Spherosilicate
;
_journal_name_full 'Journal of the American Chemical Society'
_journal_page_first 10074
_journal_page_last 10075
_journal_paper_doi 10.1021/ja803513n
_journal_volume 130
_journal_year 2008
_chemical_formula_moiety 'C18 H22 O5 Si2 '
_chemical_formula_sum 'C18 H22 O5 Si2'
_chemical_formula_weight 374.54
_space_group_IT_number 15
_symmetry_cell_setting monoclinic
_symmetry_Int_Tables_number 15
_symmetry_space_group_name_Hall '-C 2yc'
_symmetry_space_group_name_H-M 'C 1 2/c 1'
_cell_angle_alpha 90.0000
_cell_angle_beta 103.1024(19)
_cell_angle_gamma 90.0000
_cell_formula_units_Z 8
_cell_length_a 27.5603(18)
_cell_length_b 9.3418(5)
_cell_length_c 15.5154(10)
_cell_measurement_reflns_used 12120
_cell_measurement_temperature 153.1
_cell_measurement_theta_max 32.6
_cell_measurement_theta_min 1.5
_cell_volume 3890.6(4)
_computing_cell_refinement PROCESS
_computing_data_collection PROCESS
_computing_data_reduction CrystalStructure
_computing_publication_material 'CrystalStructure 3.8'
_computing_structure_refinement CRYSTALS
_computing_structure_solution SHELXS97
_diffrn_detector_area_resol_mean 10.00
_diffrn_measured_fraction_theta_full 0.783
_diffrn_measured_fraction_theta_max 0.783
_diffrn_measurement_device_type 'Rigaku RAXIS-UNKNOWN'
_diffrn_measurement_method \w
_diffrn_radiation_type 'Mo K\a'
_diffrn_radiation_wavelength 0.71070
_diffrn_reflns_av_R_equivalents 0.024
_diffrn_reflns_limit_h_max 40
_diffrn_reflns_limit_h_min -40
_diffrn_reflns_limit_k_max 12
_diffrn_reflns_limit_k_min -12
_diffrn_reflns_limit_l_max 21
_diffrn_reflns_limit_l_min -21
_diffrn_reflns_number 14351
_diffrn_reflns_theta_full 32.17
_diffrn_reflns_theta_max 32.17
_exptl_absorpt_coefficient_mu 0.206
_exptl_absorpt_correction_type none
_exptl_crystal_colour colorless
_exptl_crystal_density_diffrn 1.279
_exptl_crystal_description prism
_exptl_crystal_F_000 1584.00
_exptl_crystal_size_max 0.30
_exptl_crystal_size_mid 0.30
_exptl_crystal_size_min 0.20
_refine_diff_density_max 2.10
_refine_diff_density_min -1.53
_refine_ls_extinction_coef 97(2)
_refine_ls_extinction_method 'Larson (1970) Crystallographic Computing eq. 22'
_refine_ls_goodness_of_fit_ref 3.496
_refine_ls_hydrogen_treatment refall
_refine_ls_number_parameters 249
_refine_ls_number_reflns 10937
_refine_ls_R_factor_gt 0.0640
_refine_ls_shift/su_max 0.0000
_refine_ls_structure_factor_coef Fsqd
_refine_ls_weighting_details 'w = 1/\s^2^(Fo^2^)'
_refine_ls_weighting_scheme sigma
_refine_ls_wR_factor_ref 0.1266
_reflns_number_gt 10937
_reflns_number_total 5361
_reflns_threshold_expression F^2^>2.0\s(F^2^)
_cod_data_source_file ja803513n-file004.cif
_cod_data_source_block '__Q8COOH'
_cod_original_formula_sum 'C18 H22 O5 Si2 '
_cod_database_code 4108145

loop_
_symmetry_equiv_pos_site_id
_symmetry_equiv_pos_as_xyz
1 +X,+Y,+Z
2 -X,+Y,1/2-Z
3 -X,-Y,-Z
4 +X,-Y,1/2+Z
5 1/2+X,1/2+Y,+Z
6 1/2-X,1/2+Y,1/2-Z
7 1/2-X,1/2-Y,-Z
8 1/2+X,1/2-Y,1/2+Z

loop_
_atom_site_label
_atom_site_type_symbol
_atom_site_fract_x
_atom_site_fract_y
_atom_site_fract_z
_atom_site_U_iso_or_equiv
_atom_site_adp_type
_atom_site_occupancy
_atom_site_symmetry_multiplicity
_atom_site_calc_flag
Si(1) Si 0.11333(2) 0.16167(5) 0.27584(4) 0.02195(15) Uani 1.00 1 d
Si(2) Si 0.13817(2) 0.22495(6) 0.48033(4) 0.02246(15) Uani 1.00 1 d
O(1) O 0.12678(5) 0.14869(13) 0.38263(9) 0.0279(4) Uani 1.00 1 d
O(6) O 0.31260(5) 0.28517(14) 0.09035(10) 0.0315(4) Uani 1.00 1 d
O(7) O 0.35013(5) 0.14858(13) 0.20464(10) 0.0312(4) Uani 1.00 1 d
O(8) O -0.09975(5) 0.21523(15) 0.54708(10) 0.0367(4) Uani 1.00 1 d
O(9) O -0.06300(5) 0.35273(13) 0.65945(10) 0.0326(4) Uani 1.00 1 d
C(1) C 0.17340(7) 0.17775(16) 0.23932(13) 0.0170(5) Uani 1.00 1 d
C(2) C 0.21666(7) 0.1100(2) 0.28729(14) 0.0276(5) Uani 1.00 1 d
C(3) C 0.26152(7) 0.11930(18) 0.26149(14) 0.0235(5) Uani 1.00 1 d
C(4) C 0.26427(7) 0.19838(18) 0.18655(14) 0.0215(5) Uani 1.00 1 d
C(5) C 0.22215(7) 0.26412(18) 0.13769(14) 0.0237(5) Uani 1.00 1 d
C(6) C 0.17751(7) 0.25420(18) 0.16406(14) 0.0253(5) Uani 1.00 1 d
C(7) C 0.31261(7) 0.20757(18) 0.16079(13) 0.0194(5) Uani 1.00 1 d
C(8) C 0.07451(8) 0.3216(2) 0.23918(17) 0.0437(7) Uani 1.00 1 d
C(9) C 0.08105(8) -0.0059(2) 0.23210(15) 0.0356(6) Uani 1.00 1 d
C(10) C 0.07642(7) 0.24997(17) 0.51001(14) 0.0206(5) Uani 1.00 1 d
C(11) C 0.03493(8) 0.1767(2) 0.46714(15) 0.0322(6) Uani 1.00 1 d
C(12) C -0.01074(8) 0.1875(2) 0.49093(15) 0.0329(6) Uani 1.00 1 d
C(13) C -0.01460(7) 0.27389(19) 0.56152(13) 0.0210(5) Uani 1.00 1 d
C(14) C 0.02731(7) 0.3488(2) 0.60841(15) 0.0300(6) Uani 1.00 1 d
C(15) C 0.07158(7) 0.3371(2) 0.58151(14) 0.0265(5) Uani 1.00 1 d
C(16) C -0.06269(7) 0.27863(19) 0.58928(14) 0.0237(5) Uani 1.00 1 d
C(17) C 0.16915(8) 0.4013(2) 0.47777(16) 0.0404(7) Uani 1.00 1 d
C(18) C 0.17720(8) 0.1024(2) 0.56033(16) 0.0404(7) Uani 1.00 1 d

loop_
_atom_site_aniso_label
_atom_site_aniso_U_11
_atom_site_aniso_U_22
_atom_site_aniso_U_33
_atom_site_aniso_U_12
_atom_site_aniso_U_13
_atom_site_aniso_U_23
Si(1) 0.0179(2) 0.0250(2) 0.0254(3) 0.0008(2) 0.0098(2) -0.0011(2)
Si(2) 0.0183(3) 0.0294(2) 0.0220(3) -0.0011(2) 0.0095(2) 0.0009(2)
O(1) 0.0235(7) 0.0406(8) 0.0223(8) 0.0007(5) 0.0110(6) -0.0029(6)
O(6) 0.0240(8) 0.0455(8) 0.0291(9) -0.0009(6) 0.0144(7) 0.0089(7)
O(7) 0.0240(8) 0.0385(8) 0.0358(10) 0.0004(6) 0.0165(7) 0.0026(6)
O(8) 0.0199(8) 0.0587(9) 0.0339(10) -0.0143(6) 0.0111(7) -0.0198(7)
O(9) 0.0261(8) 0.0423(8) 0.0333(10) -0.0030(6) 0.0147(7) -0.0156(6)
C(1) 0.0173(10) 0.0159(8) 0.0177(11) 0.0011(7) 0.0034(8) -0.0010(7)
C(2) 0.0267(11) 0.0324(10) 0.0280(13) 0.0049(8) 0.0150(10) 0.0104(9)
C(3) 0.0188(10) 0.0290(10) 0.0233(12) 0.0051(7) 0.0061(9) 0.0065(8)
C(4) 0.0226(10) 0.0223(10) 0.0228(12) -0.0024(7) 0.0116(9) -0.0062(8)
C(5) 0.0278(11) 0.0257(10) 0.0204(12) 0.0000(8) 0.0113(9) 0.0024(8)
C(6) 0.0220(11) 0.0284(10) 0.0265(13) -0.0028(8) 0.0076(9) -0.0038(8)
C(7) 0.0197(10) 0.0233(9) 0.0158(11) 0.0001(7) 0.0050(8) -0.0016(8)
C(8) 0.0386(14) 0.0310(12) 0.070(2) 0.0068(9) 0.0301(13) -0.0006(11)
C(9) 0.0306(12) 0.0271(11) 0.0499(17) -0.0034(9) 0.0107(11) 0.0055(10)
C(10) 0.0219(11) 0.0230(9) 0.0188(11) 0.0039(7) 0.0084(9) 0.0042(7)
C(11) 0.0311(12) 0.0397(12) 0.0306(14) -0.0039(9) 0.0170(10) -0.0144(10)
C(12) 0.0297(12) 0.0418(12) 0.0325(14) -0.0071(9) 0.0184(11) -0.0114(10)
C(13) 0.0175(10) 0.0269(9) 0.0199(11) -0.0037(7) 0.0072(8) -0.0047(8)
C(14) 0.0271(12) 0.0345(11) 0.0321(14) -0.0066(9) 0.0143(10) -0.0143(9)
C(15) 0.0176(10) 0.0372(11) 0.0243(13) -0.0063(8) 0.0041(9) -0.0070(9)
C(16) 0.0242(11) 0.0262(9) 0.0227(12) 0.0057(8) 0.0094(9) 0.0033(9)
C(17) 0.0344(13) 0.0413(12) 0.0496(17) -0.0021(10) 0.0178(12) 0.0143(11)
C(18) 0.0354(13) 0.0427(12) 0.0435(17) 0.0009(10) 0.0100(12) 0.0029(11)

loop_
_atom_type_symbol
_atom_type_description
_atom_type_scat_dispersion_real
_atom_type_scat_dispersion_imag
_atom_type_scat_source
C C 0.003 0.002
;
International Tables for Crystallography
(1992, Vol. C, Tables 4.2.6.8 and 6.1.1.4)
;
H H 0.000 0.000
;
International Tables for Crystallography
(1992, Vol. C, Table 6.1.1.4)
;
O O 0.011 0.006
;
International Tables for Crystallography
(1992, Vol. C, Tables 4.2.6.8 and 6.1.1.4)
;
Si Si 0.082 0.070
;
International Tables for Crystallography
(1992, Vol. C, Tables 4.2.6.8 and 6.1.1.4)
;

loop_
_geom_angle_atom_site_label_1
_geom_angle_atom_site_label_2
_geom_angle_atom_site_label_3
_geom_angle
_geom_angle_publ_flag
O(1) Si(1) C(1) 107.62(7) yes
O(1) Si(1) C(8) 110.95(9) yes
O(1) Si(1) C(9) 106.94(8) yes
C(1) Si(1) C(8) 109.35(9) yes
C(1) Si(1) C(9) 109.94(9) yes
C(8) Si(1) C(9) 111.94(9) yes
O(1) Si(2) C(10) 106.67(8) yes
O(1) Si(2) C(17) 110.96(9) yes
O(1) Si(2) C(18) 108.22(8) yes
C(10) Si(2) C(17) 109.96(9) yes
C(10) Si(2) C(18) 109.59(10) yes
C(17) Si(2) C(18) 111.31(9) yes
Si(1) O(1) Si(2) 149.93(8) yes
Si(1) C(1) C(2) 120.38(15) yes
Si(1) C(1) C(6) 122.63(13) yes
C(2) C(1) C(6) 116.99(18) yes
C(1) C(2) C(3) 121.63(19) yes
C(2) C(3) C(4) 119.65(16) yes
C(3) C(4) C(5) 119.77(19) yes
C(3) C(4) C(7) 118.63(15) yes
C(5) C(4) C(7) 121.59(18) yes
C(4) C(5) C(6) 120.10(19) yes
C(1) C(6) C(5) 121.85(16) yes
O(6) C(7) O(7) 123.31(19) yes
O(6) C(7) C(4) 115.32(15) yes
O(7) C(7) C(4) 121.34(18) yes
Si(2) C(10) C(11) 121.53(16) yes
Si(2) C(10) C(15) 121.28(13) yes
C(11) C(10) C(15) 117.03(19) yes
C(10) C(11) C(12) 122.7(2) yes
C(11) C(12) C(13) 119.20(18) yes
C(12) C(13) C(14) 119.93(19) yes
C(12) C(13) C(16) 118.75(16) yes
C(14) C(13) C(16) 121.23(18) yes
C(13) C(14) C(15) 118.90(19) yes
C(10) C(15) C(14) 122.18(17) yes
O(8) C(16) O(9) 122.83(19) yes
O(8) C(16) C(13) 121.23(18) yes
O(9) C(16) C(13) 115.94(15) yes

loop_
_geom_bond_atom_site_label_1
_geom_bond_atom_site_label_2
_geom_bond_distance
_geom_bond_publ_flag
Si(1) O(1) 1.6183(14) yes
Si(1) C(1) 1.873(2) yes
Si(1) C(8) 1.8504(19) yes
Si(1) C(9) 1.8517(19) yes
Si(2) O(1) 1.6396(14) yes
Si(2) C(10) 1.876(2) yes
Si(2) C(17) 1.860(2) yes
Si(2) C(18) 1.845(2) yes
O(6) C(7) 1.311(2) yes
O(7) C(7) 1.232(2) yes
O(8) C(16) 1.233(2) yes
O(9) C(16) 1.292(2) yes
C(1) C(2) 1.405(2) yes
C(1) C(6) 1.395(2) yes
C(2) C(3) 1.386(3) yes
C(3) C(4) 1.394(2) yes
C(4) C(5) 1.379(2) yes
C(4) C(7) 1.478(2) yes
C(5) C(6) 1.385(3) yes
C(10) C(11) 1.369(2) yes
C(10) C(15) 1.407(2) yes
C(11) C(12) 1.393(3) yes
C(12) C(13) 1.384(3) yes
C(13) C(14) 1.405(2) yes
C(13) C(16) 1.484(2) yes
C(14) C(15) 1.380(3) yes

loop_
_geom_contact_atom_site_label_1
_geom_contact_atom_site_label_2
_geom_contact_distance
_geom_contact_site_symmetry_2
O(6) O(8) 2.650(2) 8_554
O(6) O(9) 3.5912(18) 8_554
O(6) C(5) 3.480(2) 7_555
O(6) C(16) 3.492(2) 8_554
O(7) O(8) 3.322(2) 8_554
O(7) O(9) 2.643(2) 8_554
O(7) C(15) 3.527(2) 7_556
O(7) C(16) 3.375(2) 8_554
O(7) C(17) 3.598(2) 6_545
O(8) O(6) 2.650(2) 8_455
O(8) O(7) 3.322(2) 8_455
O(8) C(6) 3.503(2) 2_555
O(8) C(7) 3.376(2) 8_455
O(9) O(6) 3.5912(18) 8_455
O(9) O(7) 2.643(2) 8_455
O(9) C(7) 3.479(2) 8_455
O(9) C(8) 3.472(2) 3_566
O(9) C(14) 3.512(2) 2_556
C(5) O(6) 3.480(2) 7_555
C(6) O(8) 3.503(2) 2_555
C(7) O(8) 3.376(2) 8_554
C(7) O(9) 3.479(2) 8_554
C(8) O(9) 3.472(2) 3_566
C(11) C(12) 3.555(2) 3_556
C(12) C(11) 3.555(2) 3_556
C(12) C(12) 3.553(2) 3_556
C(14) O(9) 3.512(2) 2_556
C(15) O(7) 3.527(2) 7_556
C(16) O(6) 3.492(2) 8_455
C(16) O(7) 3.375(2) 8_455
C(17) O(7) 3.598(2) 6_555

loop_
_geom_torsion_atom_site_label_1
_geom_torsion_atom_site_label_2
_geom_torsion_atom_site_label_3
_geom_torsion_atom_site_label_4
_geom_torsion
O(1) Si(1) C(1) C(2) 31.75(15)
O(1) Si(1) C(1) C(6) -149.12(14)
C(1) Si(1) O(1) Si(2) 88.3(2)
C(8) Si(1) O(1) Si(2) -31.3(2)
C(9) Si(1) O(1) Si(2) -153.62(19)
C(8) Si(1) C(1) C(2) 152.35(14)
C(8) Si(1) C(1) C(6) -28.52(17)
C(9) Si(1) C(1) C(2) -84.38(16)
C(9) Si(1) C(1) C(6) 94.75(15)
O(1) Si(2) C(10) C(11) 17.12(18)
O(1) Si(2) C(10) C(15) -167.47(14)
C(10) Si(2) O(1) Si(1) 88.1(2)
C(17) Si(2) O(1) Si(1) -31.7(2)
C(18) Si(2) O(1) Si(1) -154.10(19)
C(17) Si(2) C(10) C(11) 137.52(16)
C(17) Si(2) C(10) C(15) -47.08(18)
C(18) Si(2) C(10) C(11) -99.83(17)
C(18) Si(2) C(10) C(15) 75.58(16)
Si(1) C(1) C(2) C(3) 179.56(14)
Si(1) C(1) C(6) C(5) -179.54(13)
C(2) C(1) C(6) C(5) -0.4(2)
C(6) C(1) C(2) C(3) 0.4(2)
C(1) C(2) C(3) C(4) 0.5(2)
C(2) C(3) C(4) C(5) -1.4(2)
C(2) C(3) C(4) C(7) 179.53(16)
C(3) C(4) C(5) C(6) 1.4(2)
C(3) C(4) C(7) O(6) -179.16(16)
C(3) C(4) C(7) O(7) -0.9(2)
C(5) C(4) C(7) O(6) 1.8(2)
C(5) C(4) C(7) O(7) -179.96(13)
C(7) C(4) C(5) C(6) -179.54(16)
C(4) C(5) C(6) C(1) -0.5(2)
Si(2) C(10) C(11) C(12) 176.49(15)
Si(2) C(10) C(15) C(14) -175.24(15)
C(11) C(10) C(15) C(14) 0.4(2)
C(15) C(10) C(11) C(12) 0.9(2)
C(10) C(11) C(12) C(13) -0.9(3)
C(11) C(12) C(13) C(14) -0.3(2)
C(11) C(12) C(13) C(16) -176.83(17)
C(12) C(13) C(14) C(15) 1.5(2)
C(12) C(13) C(16) O(8) -5.0(2)
C(12) C(13) C(16) O(9) 175.09(16)
C(14) C(13) C(16) O(8) 178.50(17)
C(14) C(13) C(16) O(9) -1.4(2)
C(16) C(13) C(14) C(15) 177.93(17)
C(13) C(14) C(15) C(10) -1.5(2)

loop_
_cod_related_entry_id
_cod_related_entry_database
_cod_related_entry_code
1 ChemSpider 453150
